data_1540746
loop_
_publ_author_name
'Padala, Anil K.'
'Kumar, Raju Ranjith'
'Athimoolam, S.'
'Ahmed, Qazi Naveed'

_publ_section_title
;
 Divergent Reactivity of Amino Acid Alkyl Ester Hydrochlorides with
 2-Oxoaldehydes: Role of Selenium Dioxide To Promote Regioselective
 Synthesis of Imidazoles.
;
_journal_issue 1
_journal_name_full 'Organic letters'
_journal_page_first 96
_journal_page_last 99
_journal_paper_doi 10.1021/acs.orglett.5b03321
_journal_volume 18
_journal_year 2016
_chemical_formula_moiety 'C19 H14 F2 N2 O3'
_chemical_formula_sum 'C19 H14 F2 N2 O3'
_chemical_formula_weight 356.32
_chemical_name_common
;
Methyl 2-(2-(4-fluorobenzoyl)-5-(4-fluorophenyl)-1H-imidazol-1-yl)acetate
;
_chemical_name_systematic
;
Methyl 2-(2-(4-fluorobenzoyl)-5-(4-fluorophenyl)-1H-imidazol-1-yl)acetate
;
_space_group_crystal_system monoclinic
_space_group_IT_number 14
_space_group_name_Hall '-P 2yn'
_space_group_name_H-M_alt 'P 1 21/n 1'
_symmetry_space_group_name_Hall '-P 2yn'
_symmetry_space_group_name_H-M 'P 1 21/n 1'
_atom_sites_solution_hydrogens geom
_audit_creation_method SHELXL-2014
_cell_angle_alpha 90
_cell_angle_beta 105.882(4)
_cell_angle_gamma 90
_cell_formula_units_Z 4
_cell_length_a 14.3558(14)
_cell_length_b 4.7227(4)
_cell_length_c 24.973(2)
_cell_measurement_reflns_used 2531
_cell_measurement_temperature 293(2)
_cell_measurement_theta_max 24.61
_cell_measurement_theta_min 2.38
_cell_volume 1628.5(2)
_computing_structure_refinement 'SHELXL-2014 (Sheldrick, 2014)'
_diffrn_ambient_temperature 293(2)
_diffrn_measured_fraction_theta_full 0.999
_diffrn_measured_fraction_theta_max 0.879
_diffrn_measurement_device_type 'Bruker SMART APEX CCD area-detector'
_diffrn_measurement_method \w
_diffrn_radiation_monochromator graphite
_diffrn_radiation_source 'fine-focus sealed tube'
_diffrn_radiation_type MoK\a
_diffrn_radiation_wavelength 0.71073
_diffrn_reflns_av_R_equivalents 0.0355
_diffrn_reflns_av_unetI/netI 0.0406
_diffrn_reflns_laue_measured_fraction_full 0.999
_diffrn_reflns_laue_measured_fraction_max 0.879
_diffrn_reflns_limit_h_max 20
_diffrn_reflns_limit_h_min -19
_diffrn_reflns_limit_k_max 6
_diffrn_reflns_limit_k_min -6
_diffrn_reflns_limit_l_max 34
_diffrn_reflns_limit_l_min -34
_diffrn_reflns_number 24117
_diffrn_reflns_point_group_measured_fraction_full 0.999
_diffrn_reflns_point_group_measured_fraction_max 0.879
_diffrn_reflns_theta_full 25.242
_diffrn_reflns_theta_max 31.665
_diffrn_reflns_theta_min 2.568
_exptl_absorpt_coefficient_mu 0.115
_exptl_absorpt_correction_type none
_exptl_crystal_colour colourless
_exptl_crystal_density_diffrn 1.453
_exptl_crystal_description block
_exptl_crystal_F_000 736
_exptl_crystal_size_max 0.21
_exptl_crystal_size_mid 0.19
_exptl_crystal_size_min 0.17
_refine_diff_density_max 0.229
_refine_diff_density_min -0.161
_refine_diff_density_rms 0.036
_refine_ls_extinction_coef 0.0059(11)
_refine_ls_extinction_expression Fc^*^=kFc[1+0.001xFc^2^\l^3^/sin(2\q)]^-1/4^
_refine_ls_extinction_method SHELXL
_refine_ls_goodness_of_fit_ref 1.006
_refine_ls_hydrogen_treatment constr
_refine_ls_matrix_type full
_refine_ls_number_parameters 237
_refine_ls_number_reflns 4809
_refine_ls_number_restraints 0
_refine_ls_restrained_S_all 1.006
_refine_ls_R_factor_all 0.1071
_refine_ls_R_factor_gt 0.0423
_refine_ls_shift/su_max 0.000
_refine_ls_shift/su_mean 0.000
_refine_ls_structure_factor_coef Fsqd
_refine_ls_weighting_details 'w=1/[\s^2^(Fo^2^)+(0.0485P)^2^+0.3058P] where P=(Fo^2^+2Fc^2^)/3'
_refine_ls_weighting_scheme calc
_refine_ls_wR_factor_gt 0.0985
_refine_ls_wR_factor_ref 0.1266
_reflns_Friedel_coverage 0.000
_reflns_number_gt 2485
_reflns_number_total 4809
_reflns_threshold_expression 'I > 2\s(I)'
_cod_data_source_file ol5b03321_si_002.cif
_cod_data_source_block 3e
_cod_depositor_comments 'Adding full bibliography for 1540746.cif.'
_cod_original_cell_volume 1628.5(3)
_cod_database_code 1540746
_shelx_space_group_comment
;
The symmetry employed for this shelxl refinement is uniquely defined
by the following loop, which should always be used as a source of
symmetry information in preference to the above space-group names.
They are only intended as comments.
;
_shelxl_version_number 2014-3

loop_
_space_group_symop_operation_xyz
'x, y, z'
'-x+1/2, y+1/2, -z+1/2'
'-x, -y, -z'
'x-1/2, -y-1/2, z-1/2'

loop_
_atom_site_label
_atom_site_type_symbol
_atom_site_fract_x
_atom_site_fract_y
_atom_site_fract_z
_atom_site_U_iso_or_equiv
_atom_site_adp_type
_atom_site_occupancy
_atom_site_site_symmetry_order
_atom_site_calc_flag
_atom_site_refinement_flags_posn
_atom_site_refinement_flags_adp
C1 C 1.12673(12) 0.1893(4) 0.71817(7) 0.0537(4) Uani 1 1 d . .
C2 C 1.12926(13) 0.1354(4) 0.66501(8) 0.0559(5) Uani 1 1 d . .
H2 H 1.1734 0.0069 0.6578 0.067 Uiso 1 1 calc R U
C3 C 1.06526(12) 0.2749(4) 0.62231(7) 0.0497(4) Uani 1 1 d . .
H3 H 1.0666 0.2414 0.5858 0.060 Uiso 1 1 calc R U
C4 C 0.99847(11) 0.4652(3) 0.63249(6) 0.0415(4) Uani 1 1 d . .
C5 C 1.00050(12) 0.5167(4) 0.68751(7) 0.0498(4) Uani 1 1 d . .
H5 H 0.9575 0.6472 0.6954 0.060 Uiso 1 1 calc R U
C6 C 1.06456(12) 0.3791(4) 0.73050(7) 0.0546(4) Uani 1 1 d . .
H6 H 1.0654 0.4148 0.7673 0.066 Uiso 1 1 calc R U
C7 C 0.93396(11) 0.6195(3) 0.58633(6) 0.0406(4) Uani 1 1 d . .
C8 C 0.95372(12) 0.7536(4) 0.54246(6) 0.0480(4) Uani 1 1 d . .
H8 H 1.0135 0.7475 0.5347 0.058 Uiso 1 1 calc R U
C9 C 0.80606(11) 0.8503(3) 0.53564(6) 0.0402(4) Uani 1 1 d . .
C10 C 0.70846(11) 0.9709(3) 0.51996(6) 0.0441(4) Uani 1 1 d . .
C11 C 0.67494(11) 1.1677(3) 0.47225(6) 0.0431(4) Uani 1 1 d . .
C12 C 0.72936(13) 1.2587(4) 0.43787(7) 0.0613(5) Uani 1 1 d . .
H12 H 0.7926 1.1940 0.4437 0.074 Uiso 1 1 calc R U
C13 C 0.69119(15) 1.4442(5) 0.39495(8) 0.0710(6) Uani 1 1 d . .
H13 H 0.7279 1.5033 0.3716 0.085 Uiso 1 1 calc R U
C14 C 0.60024(15) 1.5386(4) 0.38726(8) 0.0625(5) Uani 1 1 d . .
C15 C 0.54410(15) 1.4579(5) 0.42000(9) 0.0747(6) Uani 1 1 d . .
H15 H 0.4814 1.5272 0.4139 0.090 Uiso 1 1 calc R U
C16 C 0.58185(13) 1.2711(4) 0.46244(8) 0.0650(5) Uani 1 1 d . .
H16 H 0.5438 1.2128 0.4851 0.078 Uiso 1 1 calc R U
C17 C 0.78000(11) 0.5437(3) 0.61341(6) 0.0423(4) Uani 1 1 d . .
H17A H 0.8154 0.3837 0.6335 0.051 Uiso 1 1 calc R U
H17B H 0.7211 0.4716 0.5879 0.051 Uiso 1 1 calc R U
C18 C 0.75362(11) 0.7389(4) 0.65396(6) 0.0432(4) Uani 1 1 d . .
C19 C 0.64211(16) 0.8141(5) 0.70583(9) 0.0851(7) Uani 1 1 d . .
H19A H 0.6920 0.8339 0.7402 0.128 Uiso 1 1 calc R U
H19B H 0.5864 0.7256 0.7129 0.128 Uiso 1 1 calc R U
H19C H 0.6245 0.9976 0.6897 0.128 Uiso 1 1 calc R U
N1 N 0.87605(10) 0.8967(3) 0.51151(5) 0.0467(3) Uani 1 1 d . .
N2 N 0.83851(9) 0.6784(3) 0.58149(5) 0.0391(3) Uani 1 1 d . .
O1 O 0.65413(9) 0.9142(3) 0.54847(5) 0.0671(4) Uani 1 1 d . .
O2 O 0.79785(10) 0.9474(3) 0.67294(5) 0.0595(3) Uani 1 1 d . .
O3 O 0.67726(8) 0.6414(3) 0.66781(5) 0.0594(3) Uani 1 1 d . .
F1 F 1.18954(8) 0.0524(3) 0.76035(5) 0.0812(4) Uani 1 1 d . .
F2 F 0.56292(9) 1.7205(3) 0.34506(5) 0.0978(5) Uani 1 1 d . .

loop_
_atom_site_aniso_label
_atom_site_aniso_U_11
_atom_site_aniso_U_22
_atom_site_aniso_U_33
_atom_site_aniso_U_23
_atom_site_aniso_U_13
_atom_site_aniso_U_12
C1 0.0459(10) 0.0612(11) 0.0515(10) 0.0100(9) 0.0089(8) 0.0002(8)
C2 0.0534(10) 0.0571(10) 0.0594(11) -0.0026(9) 0.0194(9) 0.0078(8)
C3 0.0535(10) 0.0555(10) 0.0428(9) -0.0049(8) 0.0175(8) -0.0017(8)
C4 0.0429(8) 0.0447(8) 0.0392(8) -0.0017(7) 0.0150(7) -0.0051(7)
C5 0.0471(9) 0.0605(10) 0.0449(9) -0.0037(8) 0.0180(8) 0.0035(8)
C6 0.0522(10) 0.0746(12) 0.0392(9) 0.0004(9) 0.0160(8) -0.0025(9)
C7 0.0423(8) 0.0439(8) 0.0378(8) -0.0047(7) 0.0147(7) -0.0058(7)
C8 0.0450(9) 0.0635(10) 0.0394(8) 0.0008(8) 0.0185(7) -0.0041(8)
C9 0.0453(9) 0.0458(8) 0.0321(8) -0.0004(7) 0.0149(7) -0.0068(7)
C10 0.0447(9) 0.0524(9) 0.0386(8) -0.0012(7) 0.0170(7) -0.0070(7)
C11 0.0439(9) 0.0483(9) 0.0373(8) -0.0017(7) 0.0117(7) -0.0056(7)
C12 0.0544(10) 0.0798(13) 0.0542(11) 0.0175(10) 0.0226(9) 0.0077(9)
C13 0.0697(13) 0.0876(14) 0.0610(12) 0.0302(11) 0.0269(10) 0.0054(11)
C14 0.0678(13) 0.0652(12) 0.0513(11) 0.0170(9) 0.0106(9) 0.0024(10)
C15 0.0546(12) 0.0938(15) 0.0752(14) 0.0287(12) 0.0171(10) 0.0135(11)
C16 0.0491(10) 0.0845(13) 0.0651(12) 0.0232(11) 0.0218(9) 0.0031(10)
C17 0.0467(9) 0.0421(8) 0.0421(8) 0.0032(7) 0.0190(7) -0.0062(7)
C18 0.0479(9) 0.0464(9) 0.0389(8) 0.0122(7) 0.0180(7) 0.0042(8)
C19 0.0805(15) 0.1152(19) 0.0775(14) 0.0029(13) 0.0522(12) 0.0210(13)
N1 0.0460(8) 0.0604(8) 0.0371(7) 0.0026(6) 0.0173(6) -0.0052(6)
N2 0.0419(7) 0.0437(7) 0.0350(7) -0.0010(6) 0.0161(5) -0.0055(6)
O1 0.0530(7) 0.0947(10) 0.0626(8) 0.0276(7) 0.0308(7) 0.0095(7)
O2 0.0783(9) 0.0512(7) 0.0570(8) -0.0060(6) 0.0320(7) -0.0057(6)
O3 0.0552(7) 0.0755(8) 0.0583(7) 0.0063(6) 0.0335(6) 0.0001(6)
F1 0.0703(7) 0.1006(9) 0.0660(7) 0.0212(7) 0.0074(6) 0.0204(7)
F2 0.0964(10) 0.1118(10) 0.0833(9) 0.0529(8) 0.0211(7) 0.0231(8)

loop_
_atom_type_symbol
_atom_type_description
_atom_type_scat_dispersion_real
_atom_type_scat_dispersion_imag
_atom_type_scat_source
C C 0.0033 0.0016 'International Tables Vol C Tables 4.2.6.8 and 6.1.1.4'
H H 0.0000 0.0000 'International Tables Vol C Tables 4.2.6.8 and 6.1.1.4'
N N 0.0061 0.0033 'International Tables Vol C Tables 4.2.6.8 and 6.1.1.4'
O O 0.0106 0.0060 'International Tables Vol C Tables 4.2.6.8 and 6.1.1.4'
F F 0.0171 0.0103 'International Tables Vol C Tables 4.2.6.8 and 6.1.1.4'

loop_
_geom_angle_atom_site_label_1
_geom_angle_atom_site_label_2
_geom_angle_atom_site_label_3
_geom_angle
F1 C1 C6 118.63(16)
F1 C1 C2 118.76(16)
C6 C1 C2 122.60(16)
C1 C2 C3 118.52(16)
C2 C3 C4 121.23(15)
C3 C4 C5 117.81(15)
C3 C4 C7 119.95(14)
C5 C4 C7 122.07(14)
C6 C5 C4 121.34(16)
C1 C6 C5 118.46(16)
C8 C7 N2 104.96(14)
C8 C7 C4 129.84(14)
N2 C7 C4 125.00(13)
N1 C8 C7 111.84(14)
N1 C9 N2 110.47(13)
N1 C9 C10 127.19(14)
N2 C9 C10 122.25(13)
O1 C10 C9 118.45(14)
O1 C10 C11 119.14(15)
C9 C10 C11 122.36(13)
C12 C11 C16 117.75(16)
C12 C11 C10 125.52(15)
C16 C11 C10 116.72(14)
C13 C12 C11 120.71(17)
C14 C13 C12 119.14(18)
C13 C14 C15 122.53(18)
C13 C14 F2 119.02(18)
C15 C14 F2 118.45(18)
C14 C15 C16 118.32(18)
C15 C16 C11 121.55(17)
N2 C17 C18 113.19(13)
O2 C18 O3 124.88(15)
O2 C18 C17 124.82(14)
O3 C18 C17 110.22(14)
C9 N1 C8 105.51(13)
C7 N2 C9 107.20(12)
C7 N2 C17 125.22(13)
C9 N2 C17 126.83(13)
C18 O3 C19 116.14(16)

loop_
_geom_bond_atom_site_label_1
_geom_bond_atom_site_label_2
_geom_bond_distance
C1 F1 1.3494(19)
C1 C6 1.358(2)
C1 C2 1.362(2)
C2 C3 1.371(2)
C3 C4 1.387(2)
C4 C5 1.388(2)
C4 C7 1.461(2)
C5 C6 1.371(2)
C7 C8 1.361(2)
C7 N2 1.3706(19)
C8 N1 1.351(2)
C9 N1 1.3237(18)
C9 N2 1.3768(18)
C9 C10 1.463(2)
C10 O1 1.2211(18)
C10 C11 1.484(2)
C11 C12 1.378(2)
C11 C16 1.380(2)
C12 C13 1.376(3)
C13 C14 1.343(3)
C14 C15 1.350(3)
C14 F2 1.352(2)
C15 C16 1.371(3)
C17 N2 1.4533(18)
C17 C18 1.493(2)
C18 O2 1.1970(19)
C18 O3 1.3192(18)
C19 O3 1.443(2)

loop_
_geom_torsion_atom_site_label_1
_geom_torsion_atom_site_label_2
_geom_torsion_atom_site_label_3
_geom_torsion_atom_site_label_4
_geom_torsion
F1 C1 C2 C3 179.96(16)
C6 C1 C2 C3 -1.2(3)
C1 C2 C3 C4 -0.6(3)
C2 C3 C4 C5 2.0(2)
C2 C3 C4 C7 177.42(15)
C3 C4 C5 C6 -1.7(2)
C7 C4 C5 C6 -177.02(15)
F1 C1 C6 C5 -179.67(15)
C2 C1 C6 C5 1.5(3)
C4 C5 C6 C1 0.0(3)
C3 C4 C7 C8 -44.7(2)
C5 C4 C7 C8 130.55(19)
C3 C4 C7 N2 141.19(15)
C5 C4 C7 N2 -43.6(2)
N2 C7 C8 N1 1.27(18)
C4 C7 C8 N1 -173.73(15)
N1 C9 C10 O1 -176.88(16)
N2 C9 C10 O1 -0.6(2)
N1 C9 C10 C11 0.6(2)
N2 C9 C10 C11 176.87(14)
O1 C10 C11 C12 177.48(17)
C9 C10 C11 C12 0.0(3)
O1 C10 C11 C16 -1.3(2)
C9 C10 C11 C16 -178.75(16)
C16 C11 C12 C13 -0.6(3)
C10 C11 C12 C13 -179.43(17)
C11 C12 C13 C14 0.7(3)
C12 C13 C14 C15 -0.2(3)
C12 C13 C14 F2 -179.95(18)
C13 C14 C15 C16 -0.4(3)
F2 C14 C15 C16 179.38(19)
C14 C15 C16 C11 0.4(3)
C12 C11 C16 C15 0.1(3)
C10 C11 C16 C15 178.95(19)
N2 C17 C18 O2 -23.6(2)
N2 C17 C18 O3 159.28(13)
N2 C9 N1 C8 -0.22(17)
C10 C9 N1 C8 176.44(15)
C7 C8 N1 C9 -0.67(19)
C8 C7 N2 C9 -1.34(16)
C4 C7 N2 C9 173.98(14)
C8 C7 N2 C17 169.28(14)
C4 C7 N2 C17 -15.4(2)
N1 C9 N2 C7 1.01(17)
C10 C9 N2 C7 -175.85(14)
N1 C9 N2 C17 -169.41(13)
C10 C9 N2 C17 13.7(2)
C18 C17 N2 C7 111.17(16)
C18 C17 N2 C9 -80.05(18)
O2 C18 O3 C19 4.5(2)
C17 C18 O3 C19 -178.40(15)
